data_1503618
loop_
_publ_author_name
'Sankar, Kuppusamy'
'Rahman, Hasibur'
'Das, Pragna P.'
'Bhimireddy, Eswar'
'Sridhar, B.'
'Mohapatra, Debendra K.'

_publ_section_title
;
 Practical syntheses of proposed and revised manzacidin B and their
 congeners.
;
_journal_issue 4
_journal_name_full 'Organic letters'
_journal_page_first 1082
_journal_page_last 1085
_journal_paper_doi 10.1021/ol203466m
_journal_volume 14
_journal_year 2012
_chemical_absolute_configuration syn
_chemical_formula_moiety 'C16 H25 Cl3 N2 O5'
_chemical_formula_sum 'C16 H25 Cl3 N2 O5'
_chemical_formula_weight 431.73
_chemical_name_systematic
; 
 ? 
;
_space_group_IT_number 19
_symmetry_cell_setting orthorhombic
_symmetry_space_group_name_Hall 'P 2ac 2ab'
_symmetry_space_group_name_H-M 'P 21 21 21'
_atom_sites_solution_hydrogens geom
_atom_sites_solution_primary direct
_atom_sites_solution_secondary difmap
_audit_creation_method SHELXL-97
_cell_angle_alpha 90.00
_cell_angle_beta 90.00
_cell_angle_gamma 90.00
_cell_formula_units_Z 8
_cell_length_a 11.210(6)
_cell_length_b 18.823(9)
_cell_length_c 20.925(10)
_cell_measurement_reflns_used 2696
_cell_measurement_temperature 297(2)
_cell_measurement_theta_max 18.0
_cell_measurement_theta_min 2.17
_cell_volume 4415(4)
_computing_cell_refinement 'SMART (Bruker, 2000)'
_computing_data_reduction 'SAINT (Bruker, 2000)'
_computing_molecular_graphics 'ORTEPIII (Burnett, M. N. & Johnson, C. K., 1996), PLATON (Spek, 2003)'
_computing_publication_material 'SHELXTL, PLATON (Spek, 2003)'
_computing_structure_refinement 'SHELXL-97 (Sheldrick, 1997)'
_computing_structure_solution 'SHELXS-97 (Sheldrick, 1990)'
_diffrn_ambient_temperature 297(2)
_diffrn_measured_fraction_theta_full 0.999
_diffrn_measured_fraction_theta_max 0.999
_diffrn_measurement_device 'Bruker Smart APEX'
_diffrn_measurement_device_type 'CCD Area Detector'
_diffrn_measurement_method 'phi and Omega Scan'
_diffrn_radiation_monochromator graphite
_diffrn_radiation_source 'fine-focus sealed tube'
_diffrn_radiation_type MoK\a
_diffrn_radiation_wavelength 0.71073
_diffrn_reflns_av_R_equivalents 0.0554
_diffrn_reflns_av_sigmaI/netI 0.0703
_diffrn_reflns_limit_h_max 13
_diffrn_reflns_limit_h_min -10
_diffrn_reflns_limit_k_max 22
_diffrn_reflns_limit_k_min -22
_diffrn_reflns_limit_l_max 24
_diffrn_reflns_limit_l_min -23
_diffrn_reflns_number 22284
_diffrn_reflns_theta_full 24.99
_diffrn_reflns_theta_max 24.99
_diffrn_reflns_theta_min 2.11
_exptl_absorpt_coefficient_mu 0.441
_exptl_absorpt_correction_T_max 0.9668
_exptl_absorpt_correction_T_min 0.8336
_exptl_absorpt_correction_type multi-scan
_exptl_absorpt_process_details 'BRUKER SADABS'
_exptl_crystal_colour COLOURLESS
_exptl_crystal_density_diffrn 1.299
_exptl_crystal_density_method 'not measured'
_exptl_crystal_description PLATE
_exptl_crystal_F_000 1808
_exptl_crystal_size_max 0.43
_exptl_crystal_size_mid 0.26
_exptl_crystal_size_min 0.08
_refine_diff_density_max 0.304
_refine_diff_density_min -0.171
_refine_diff_density_rms 0.049
_refine_ls_abs_structure_details 'Flack H D (1983), Acta Cryst. A39, 876-881'
_refine_ls_abs_structure_Flack -0.09(8)
_refine_ls_extinction_method none
_refine_ls_goodness_of_fit_ref 1.101
_refine_ls_hydrogen_treatment constr
_refine_ls_matrix_type full
_refine_ls_number_parameters 483
_refine_ls_number_reflns 7767
_refine_ls_number_restraints 0
_refine_ls_restrained_S_all 1.101
_refine_ls_R_factor_all 0.1130
_refine_ls_R_factor_gt 0.0748
_refine_ls_shift/su_max 0.000
_refine_ls_shift/su_mean 0.000
_refine_ls_structure_factor_coef Fsqd
_refine_ls_weighting_details 'calc w=1/[\s^2^(Fo^2^)+(0.0641P)^2^+0.0000P] where P=(Fo^2^+2Fc^2^)/3'
_refine_ls_weighting_scheme calc
_refine_ls_wR_factor_gt 0.1418
_refine_ls_wR_factor_ref 0.1576
_reflns_number_gt 5310
_reflns_number_total 7767
_reflns_threshold_expression >2sigma(I)
_cod_data_source_file ol203466m_si_006.cif
_cod_data_source_block sankar
_cod_depositor_comments
;
The following automatic conversions were performed:

'_chemical_absolute_configuration' value 'SYN' changed to 'syn'
according to /home/saulius/struct/CIF-dictionaries/cif_core.dic
dictionary named 'cif_core.dic' version 2.4.1 from
2010-06-29.

'_symmetry_cell_setting' value 'ORTHORHOMBIC' changed to
'orthorhombic' according to
/home/saulius/struct/CIF-dictionaries/cif_core.dic dictionary named
'cif_core.dic' version 2.4.1 from
2010-06-29.

'_exptl_absorpt_correction_type' value 'MULTI-SCAN'
changed to 'multi-scan' according to
/home/saulius/struct/CIF-dictionaries/cif_core.dic dictionary named
'cif_core.dic' version 2.4.1 from
2010-06-29.

'_refine_ls_hydrogen_treatment' value 'CONSTR' changed
to 'constr' according to
/home/saulius/struct/CIF-dictionaries/cif_core.dic dictionary named
'cif_core.dic' version 2.4.1 from 2010-06-29.

Automatic conversion script
Id: cif_fix_values 1715 2011-07-08 13:25:40Z adriana 
;
_cod_original_sg_symbol_H-M P2(1)2(1)2(1)
_cod_database_code 1503618

loop_
_symmetry_equiv_pos_as_xyz
'x, y, z'
'-x+1/2, -y, z+1/2'
'-x, y+1/2, -z+1/2'
'x+1/2, -y+1/2, -z'

loop_
_atom_site_label
_atom_site_type_symbol
_atom_site_fract_x
_atom_site_fract_y
_atom_site_fract_z
_atom_site_U_iso_or_equiv
_atom_site_adp_type
_atom_site_occupancy
_atom_site_symmetry_multiplicity
_atom_site_calc_flag
_atom_site_refinement_flags
Cl1 Cl 0.65070(13) 0.00950(10) 0.77333(9) 0.0868(5) Uani 1 1 d .
Cl2 Cl 0.42227(15) -0.06150(8) 0.77556(8) 0.0800(5) Uani 1 1 d .
Cl3 Cl 0.44839(19) 0.07453(9) 0.83440(7) 0.0898(6) Uani 1 1 d .
O1 O 0.4733(4) 0.01722(19) 0.65626(18) 0.0763(12) Uani 1 1 d .
O2 O 0.5205(3) 0.1924(2) 0.54249(15) 0.0633(10) Uani 1 1 d .
H2A H 0.4742 0.2228 0.5293 0.095 Uiso 1 1 calc R
O3 O 0.7065(5) 0.2821(2) 0.68139(19) 0.0954(16) Uani 1 1 d .
O4 O 0.8497(4) 0.2186(2) 0.50582(18) 0.0766(12) Uani 1 1 d .
O5 O 0.7517(3) 0.11768(16) 0.53154(14) 0.0514(9) Uani 1 1 d .
N1 N 0.4403(4) 0.1233(2) 0.70247(18) 0.0497(10) Uani 1 1 d .
N2 N 0.7385(4) 0.21086(19) 0.59583(18) 0.0447(10) Uani 1 1 d .
C1 C 0.4494(6) 0.0644(3) 0.6028(3) 0.081(2) Uani 1 1 d .
H1A H 0.3804 0.0483 0.5789 0.097 Uiso 1 1 calc R
H1B H 0.5175 0.0665 0.5743 0.097 Uiso 1 1 calc R
C2 C 0.4258(5) 0.1372(3) 0.6328(2) 0.0584(15) Uani 1 1 d .
C3 C 0.5198(4) 0.1924(3) 0.6102(2) 0.0501(13) Uani 1 1 d .
H3 H 0.4960 0.2396 0.6253 0.060 Uiso 1 1 calc R
C4 C 0.6474(4) 0.1762(2) 0.6343(2) 0.0395(11) Uani 1 1 d .
H4 H 0.6615 0.1249 0.6370 0.047 Uiso 1 1 calc R
C5 C 0.6725(6) 0.2125(3) 0.6980(2) 0.0712(17) Uani 1 1 d .
H5A H 0.6017 0.2129 0.7246 0.085 Uiso 1 1 calc R
H5B H 0.7362 0.1884 0.7207 0.085 Uiso 1 1 calc R
C6 C 0.4643(4) 0.0598(3) 0.7078(2) 0.0477(13) Uani 1 1 d .
C7 C 0.4936(4) 0.0228(3) 0.7702(2) 0.0481(12) Uani 1 1 d .
C8 C 0.2994(6) 0.1645(4) 0.6212(3) 0.111(3) Uani 1 1 d .
H8A H 0.2427 0.1301 0.6362 0.167 Uiso 1 1 calc R
H8B H 0.2878 0.1723 0.5763 0.167 Uiso 1 1 calc R
H8C H 0.2882 0.2084 0.6438 0.167 Uiso 1 1 calc R
C9 C 0.7783(6) 0.2801(3) 0.6239(3) 0.0684(17) Uani 1 1 d .
C10 C 0.7404(8) 0.3433(3) 0.5845(3) 0.111(3) Uani 1 1 d .
H10A H 0.6591 0.3374 0.5711 0.166 Uiso 1 1 calc R
H10B H 0.7908 0.3471 0.5475 0.166 Uiso 1 1 calc R
H10C H 0.7473 0.3858 0.6096 0.166 Uiso 1 1 calc R
C11 C 0.9122(7) 0.2791(4) 0.6392(3) 0.106(3) Uani 1 1 d .
H11A H 0.9347 0.3235 0.6584 0.160 Uiso 1 1 calc R
H11B H 0.9567 0.2722 0.6005 0.160 Uiso 1 1 calc R
H11C H 0.9289 0.2410 0.6684 0.160 Uiso 1 1 calc R
C12 C 0.7841(4) 0.1850(3) 0.5409(2) 0.0454(12) Uani 1 1 d .
C13 C 0.7741(6) 0.0825(3) 0.4695(3) 0.0715(17) Uani 1 1 d .
C14 C 0.9069(8) 0.0764(5) 0.4573(4) 0.133(3) Uani 1 1 d .
H14A H 0.9376 0.1217 0.4441 0.199 Uiso 1 1 calc R
H14B H 0.9209 0.0420 0.4243 0.199 Uiso 1 1 calc R
H14C H 0.9464 0.0617 0.4958 0.199 Uiso 1 1 calc R
C15 C 0.7117(8) 0.1206(4) 0.4178(3) 0.127(3) Uani 1 1 d .
H15A H 0.6306 0.1295 0.4304 0.190 Uiso 1 1 calc R
H15B H 0.7125 0.0923 0.3797 0.190 Uiso 1 1 calc R
H15C H 0.7511 0.1650 0.4098 0.190 Uiso 1 1 calc R
C16 C 0.7216(10) 0.0102(4) 0.4816(4) 0.155(4) Uani 1 1 d .
H16A H 0.7535 -0.0088 0.5206 0.232 Uiso 1 1 calc R
H16B H 0.7413 -0.0208 0.4467 0.232 Uiso 1 1 calc R
H16C H 0.6365 0.0141 0.4851 0.232 Uiso 1 1 calc R
Cl1' Cl -0.06286(16) -0.05600(8) 0.75794(8) 0.0859(5) Uani 1 1 d .
Cl2' Cl -0.0770(2) 0.04550(11) 0.65648(8) 0.1098(7) Uani 1 1 d .
Cl3' Cl 0.14986(15) 0.01464(11) 0.71732(11) 0.1117(7) Uani 1 1 d .
O1' O 0.0084(4) 0.1488(2) 0.75465(18) 0.0763(12) Uani 1 1 d .
O2' O 0.0358(3) 0.22312(19) 0.93673(18) 0.0631(10) Uani 1 1 d .
H2'A H -0.0157 0.2358 0.9621 0.095 Uiso 1 1 calc R
O3' O 0.1630(4) 0.0385(2) 0.98901(19) 0.0779(12) Uani 1 1 d .
O4' O 0.3703(4) 0.2251(2) 0.97504(18) 0.0779(12) Uani 1 1 d .
O5' O 0.2772(3) 0.22769(16) 0.87916(15) 0.0472(8) Uani 1 1 d .
N1' N -0.0691(4) 0.0778(2) 0.8313(2) 0.0589(11) Uani 1 1 d .
N2' N 0.2351(4) 0.1407(2) 0.94652(17) 0.0488(10) Uani 1 1 d .
C1' C -0.0188(5) 0.1971(3) 0.8066(3) 0.0672(16) Uani 1 1 d .
H1'A H -0.0772 0.2321 0.7934 0.081 Uiso 1 1 calc R
H1'B H 0.0526 0.2214 0.8209 0.081 Uiso 1 1 calc R
C2' C -0.0690(5) 0.1500(3) 0.8597(2) 0.0546(13) Uani 1 1 d .
C3' C 0.0148(5) 0.1518(3) 0.9186(3) 0.0538(14) Uani 1 1 d .
H3' H -0.0239 0.1270 0.9542 0.065 Uiso 1 1 calc R
C4' C 0.1384(4) 0.1160(2) 0.9051(2) 0.0440(12) Uani 1 1 d .
H4' H 0.1604 0.1221 0.8601 0.053 Uiso 1 1 calc R
C5' C 0.1391(5) 0.0371(3) 0.9228(3) 0.0635(15) Uani 1 1 d .
H5'A H 0.0625 0.0151 0.9141 0.076 Uiso 1 1 calc R
H5'B H 0.2009 0.0116 0.8998 0.076 Uiso 1 1 calc R
C6' C -0.0261(4) 0.0843(3) 0.7766(3) 0.0536(13) Uani 1 1 d .
C7' C -0.0050(5) 0.0250(3) 0.7295(3) 0.0646(15) Uani 1 1 d .
C8' C -0.1943(5) 0.1697(3) 0.8793(3) 0.0790(18) Uani 1 1 d .
H17A H -0.2462 0.1665 0.8430 0.119 Uiso 1 1 calc R
H17B H -0.1950 0.2174 0.8956 0.119 Uiso 1 1 calc R
H17C H -0.2213 0.1376 0.9120 0.119 Uiso 1 1 calc R
C9' C 0.2490(6) 0.0932(3) 1.0029(3) 0.0626(15) Uani 1 1 d .
C10' C 0.2120(7) 0.1285(3) 1.0650(3) 0.095(2) Uani 1 1 d .
H10D H 0.1366 0.1518 1.0593 0.143 Uiso 1 1 calc R
H10E H 0.2711 0.1628 1.0772 0.143 Uiso 1 1 calc R
H10F H 0.2049 0.0932 1.0979 0.143 Uiso 1 1 calc R
C11' C 0.3732(6) 0.0640(4) 1.0054(3) 0.099(2) Uani 1 1 d .
H11D H 0.3795 0.0309 1.0402 0.149 Uiso 1 1 calc R
H11E H 0.4288 0.1022 1.0118 0.149 Uiso 1 1 calc R
H11F H 0.3910 0.0403 0.9660 0.149 Uiso 1 1 calc R
C12' C 0.3000(5) 0.2003(3) 0.9372(2) 0.0496(13) Uani 1 1 d .
C13' C 0.3396(6) 0.2926(3) 0.8560(3) 0.0687(17) Uani 1 1 d .
C14' C 0.3102(9) 0.3548(3) 0.8964(4) 0.125(3) Uani 1 1 d .
H14D H 0.2251 0.3591 0.9000 0.188 Uiso 1 1 calc R
H14E H 0.3422 0.3970 0.8772 0.188 Uiso 1 1 calc R
H14F H 0.3442 0.3485 0.9381 0.188 Uiso 1 1 calc R
C15' C 0.4734(6) 0.2766(4) 0.8512(4) 0.107(3) Uani 1 1 d .
H15D H 0.5030 0.2626 0.8923 0.161 Uiso 1 1 calc R
H15E H 0.5148 0.3183 0.8370 0.161 Uiso 1 1 calc R
H15F H 0.4860 0.2387 0.8211 0.161 Uiso 1 1 calc R
C16' C 0.2879(7) 0.2999(4) 0.7896(3) 0.110(3) Uani 1 1 d .
H16E H 0.3133 0.2606 0.7638 0.165 Uiso 1 1 calc R
H16F H 0.3150 0.3435 0.7708 0.165 Uiso 1 1 calc R
H16D H 0.2023 0.3003 0.7922 0.165 Uiso 1 1 calc R

loop_
_atom_site_aniso_label
_atom_site_aniso_U_11
_atom_site_aniso_U_22
_atom_site_aniso_U_33
_atom_site_aniso_U_23
_atom_site_aniso_U_13
_atom_site_aniso_U_12
Cl1 0.0464(8) 0.1127(13) 0.1013(12) 0.0342(11) 0.0003(9) 0.0033(9)
Cl2 0.0817(10) 0.0618(9) 0.0964(11) 0.0296(9) 0.0067(10) -0.0135(8)
Cl3 0.1377(17) 0.0825(11) 0.0491(8) 0.0060(8) 0.0195(10) 0.0273(11)
O1 0.118(4) 0.058(2) 0.052(2) -0.001(2) 0.000(2) -0.020(2)
O2 0.060(2) 0.087(3) 0.043(2) 0.0253(19) 0.0018(17) 0.014(2)
O3 0.142(4) 0.075(3) 0.069(3) -0.031(2) 0.041(3) -0.048(3)
O4 0.096(3) 0.073(3) 0.061(2) -0.003(2) 0.030(2) -0.025(2)
O5 0.071(2) 0.0372(17) 0.046(2) -0.0021(16) 0.0036(18) -0.0036(18)
N1 0.044(2) 0.056(3) 0.050(3) 0.018(2) 0.008(2) 0.004(2)
N2 0.053(3) 0.043(2) 0.038(2) -0.0046(19) 0.007(2) -0.013(2)
C1 0.105(5) 0.092(5) 0.046(3) 0.015(3) -0.022(3) -0.051(4)
C2 0.051(3) 0.075(4) 0.049(3) 0.025(3) -0.007(3) -0.002(3)
C3 0.056(3) 0.055(3) 0.040(3) 0.007(2) 0.009(2) 0.000(3)
C4 0.045(3) 0.037(2) 0.036(3) 0.007(2) 0.002(2) -0.003(2)
C5 0.079(4) 0.088(4) 0.047(3) -0.017(3) 0.016(3) -0.032(4)
C6 0.042(3) 0.053(3) 0.048(3) 0.005(3) 0.005(2) -0.011(3)
C7 0.042(3) 0.053(3) 0.049(3) 0.009(3) 0.006(2) 0.001(2)
C8 0.059(4) 0.166(7) 0.108(5) 0.084(6) -0.009(4) -0.017(5)
C9 0.095(5) 0.050(3) 0.061(4) -0.015(3) 0.020(3) -0.025(3)
C10 0.186(9) 0.046(4) 0.101(5) -0.006(4) 0.028(6) -0.013(5)
C11 0.114(6) 0.126(6) 0.079(5) -0.007(4) 0.003(4) -0.060(6)
C12 0.044(3) 0.055(3) 0.038(3) 0.008(3) 0.007(2) -0.011(3)
C13 0.094(5) 0.064(4) 0.056(4) -0.017(3) 0.007(3) 0.011(4)
C14 0.121(7) 0.166(8) 0.111(6) -0.041(6) 0.024(5) 0.064(7)
C15 0.178(9) 0.132(6) 0.070(5) -0.028(5) -0.051(5) 0.049(6)
C16 0.262(13) 0.082(5) 0.121(7) -0.053(5) 0.040(8) -0.046(7)
Cl1' 0.0833(11) 0.0672(9) 0.1072(13) -0.0155(9) 0.0119(10) -0.0084(9)
Cl2' 0.1383(17) 0.1314(16) 0.0599(10) -0.0171(10) -0.0222(11) 0.0212(15)
Cl3' 0.0552(10) 0.1314(16) 0.1485(17) -0.0250(15) 0.0279(11) -0.0034(10)
O1' 0.093(3) 0.077(3) 0.059(2) 0.004(2) 0.003(2) -0.015(2)
O2' 0.057(2) 0.063(2) 0.070(3) -0.0210(19) 0.0147(19) 0.002(2)
O3' 0.105(3) 0.066(3) 0.063(3) 0.020(2) 0.006(3) -0.006(2)
O4' 0.082(3) 0.089(3) 0.063(3) -0.010(2) -0.026(2) -0.022(2)
O5' 0.054(2) 0.0450(18) 0.042(2) 0.0010(15) 0.0021(17) -0.0067(17)
N1' 0.057(3) 0.058(3) 0.062(3) -0.003(2) -0.002(3) -0.009(2)
N2' 0.060(3) 0.046(2) 0.040(2) 0.0060(19) -0.003(2) -0.005(2)
C1' 0.076(4) 0.057(3) 0.069(4) 0.007(3) -0.016(3) -0.008(3)
C2' 0.058(3) 0.054(3) 0.052(3) -0.007(3) -0.004(3) -0.001(3)
C3' 0.064(4) 0.044(3) 0.053(3) -0.003(3) 0.002(3) -0.003(3)
C4' 0.054(3) 0.038(3) 0.040(3) 0.002(2) 0.005(2) -0.007(2)
C5' 0.071(4) 0.051(3) 0.068(4) 0.001(3) 0.002(3) -0.007(3)
C6' 0.039(3) 0.073(4) 0.048(3) 0.003(3) 0.002(3) -0.015(3)
C7' 0.052(3) 0.079(4) 0.062(4) -0.002(3) 0.000(3) 0.002(3)
C8' 0.056(4) 0.087(4) 0.094(5) -0.015(4) 0.000(4) 0.006(3)
C9' 0.078(4) 0.067(4) 0.043(3) 0.008(3) -0.005(3) 0.014(3)
C10' 0.143(7) 0.094(5) 0.048(4) 0.010(4) 0.006(4) 0.017(5)
C11' 0.111(6) 0.119(6) 0.069(4) 0.031(4) -0.002(4) 0.050(5)
C12' 0.054(3) 0.049(3) 0.046(3) -0.011(3) 0.002(3) 0.007(3)
C13' 0.088(5) 0.049(3) 0.069(4) 0.004(3) 0.012(3) -0.021(3)
C14' 0.190(9) 0.048(4) 0.137(7) -0.002(4) 0.013(7) -0.001(5)
C15' 0.077(5) 0.107(5) 0.136(7) 0.016(5) 0.032(5) -0.037(5)
C16' 0.149(7) 0.093(5) 0.087(5) 0.039(4) -0.011(5) -0.045(5)

loop_
_atom_type_symbol
_atom_type_description
_atom_type_scat_dispersion_real
_atom_type_scat_dispersion_imag
_atom_type_scat_source
C C 0.0033 0.0016 'International Tables Vol C Tables 4.2.6.8 and 6.1.1.4'
H H 0.0000 0.0000 'International Tables Vol C Tables 4.2.6.8 and 6.1.1.4'
N N 0.0061 0.0033 'International Tables Vol C Tables 4.2.6.8 and 6.1.1.4'
O O 0.0106 0.0060 'International Tables Vol C Tables 4.2.6.8 and 6.1.1.4'
Cl Cl 0.1484 0.1585 'International Tables Vol C Tables 4.2.6.8 and 6.1.1.4'

loop_
_geom_angle_atom_site_label_1
_geom_angle_atom_site_label_2
_geom_angle_atom_site_label_3
_geom_angle
C6 O1 C1 103.8(4)
C3 O2 H2A 109.5
C5 O3 C9 109.3(4)
C12 O5 C13 120.6(4)
C6 N1 C2 106.4(4)
C12 N2 C4 125.2(4)
C12 N2 C9 122.4(4)
C4 N2 C9 112.4(4)
O1 C1 C2 105.3(4)
O1 C1 H1A 110.7
C2 C1 H1A 110.7
O1 C1 H1B 110.7
C2 C1 H1B 110.7
H1A C1 H1B 108.8
N1 C2 C8 108.5(5)
N1 C2 C1 103.1(4)
C8 C2 C1 113.4(6)
N1 C2 C3 109.9(4)
C8 C2 C3 110.7(4)
C1 C2 C3 110.9(5)
O2 C3 C4 108.7(4)
O2 C3 C2 108.0(4)
C4 C3 C2 113.3(4)
O2 C3 H3 108.9
C4 C3 H3 108.9
C2 C3 H3 108.9
N2 C4 C5 98.9(4)
N2 C4 C3 112.4(4)
C5 C4 C3 111.6(4)
N2 C4 H4 111.2
C5 C4 H4 111.2
C3 C4 H4 111.2
O3 C5 C4 104.5(4)
O3 C5 H5A 110.8
C4 C5 H5A 110.8
O3 C5 H5B 110.8
C4 C5 H5B 110.8
H5A C5 H5B 108.9
N1 C6 O1 121.5(5)
N1 C6 C7 124.9(5)
O1 C6 C7 113.5(4)
C6 C7 Cl3 110.2(4)
C6 C7 Cl2 111.5(4)
Cl3 C7 Cl2 108.7(3)
C6 C7 Cl1 108.1(3)
Cl3 C7 Cl1 109.8(3)
Cl2 C7 Cl1 108.5(3)
C2 C8 H8A 109.5
C2 C8 H8B 109.5
H8A C8 H8B 109.5
C2 C8 H8C 109.5
H8A C8 H8C 109.5
H8B C8 H8C 109.5
O3 C9 N2 100.6(4)
O3 C9 C10 106.1(5)
N2 C9 C10 112.8(5)
O3 C9 C11 111.7(5)
N2 C9 C11 111.2(5)
C10 C9 C11 113.5(6)
C9 C10 H10A 109.5
C9 C10 H10B 109.5
H10A C10 H10B 109.5
C9 C10 H10C 109.5
H10A C10 H10C 109.5
H10B C10 H10C 109.5
C9 C11 H11A 109.5
C9 C11 H11B 109.5
H11A C11 H11B 109.5
C9 C11 H11C 109.5
H11A C11 H11C 109.5
H11B C11 H11C 109.5
O4 C12 O5 124.8(5)
O4 C12 N2 123.7(5)
O5 C12 N2 111.4(4)
C15 C13 O5 110.2(5)
C15 C13 C16 112.2(7)
O5 C13 C16 101.0(5)
C15 C13 C14 112.3(7)
O5 C13 C14 110.4(5)
C16 C13 C14 110.2(7)
C13 C14 H14A 109.5
C13 C14 H14B 109.5
H14A C14 H14B 109.5
C13 C14 H14C 109.5
H14A C14 H14C 109.5
H14B C14 H14C 109.5
C13 C15 H15A 109.5
C13 C15 H15B 109.5
H15A C15 H15B 109.5
C13 C15 H15C 109.5
H15A C15 H15C 109.5
H15B C15 H15C 109.5
C13 C16 H16A 109.5
C13 C16 H16B 109.5
H16A C16 H16B 109.5
C13 C16 H16C 109.5
H16A C16 H16C 109.5
H16B C16 H16C 109.5
C6' O1' C1' 104.3(4)
C3' O2' H2'A 109.5
C5' O3' C9' 109.8(4)
C12' O5' C13' 121.3(4)
C6' N1' C2' 106.0(4)
C12' N2' C4' 125.3(4)
C12' N2' C9' 123.8(4)
C4' N2' C9' 110.8(4)
O1' C1' C2' 105.1(4)
O1' C1' H1'A 110.7
C2' C1' H1'A 110.7
O1' C1' H1'B 110.7
C2' C1' H1'B 110.7
H1'A C1' H1'B 108.8
N1' C2' C8' 109.5(5)
N1' C2' C1' 103.9(4)
C8' C2' C1' 113.5(5)
N1' C2' C3' 109.8(4)
C8' C2' C3' 110.0(4)
C1' C2' C3' 110.0(4)
O2' C3' C2' 109.5(4)
O2' C3' C4' 108.1(4)
C2' C3' C4' 112.5(4)
O2' C3' H3' 108.9
C2' C3' H3' 108.9
C4' C3' H3' 108.9
N2' C4' C5' 99.3(4)
N2' C4' C3' 114.2(4)
C5' C4' C3' 112.2(4)
N2' C4' H4' 110.2
C5' C4' H4' 110.2
C3' C4' H4' 110.2
O3' C5' C4' 102.7(4)
O3' C5' H5'A 111.2
C4' C5' H5'A 111.2
O3' C5' H5'B 111.2
C4' C5' H5'B 111.2
H5'A C5' H5'B 109.1
N1' C6' O1' 120.7(5)
N1' C6' C7' 125.9(5)
O1' C6' C7' 113.4(5)
C6' C7' Cl1' 111.3(4)
C6' C7' Cl3' 109.3(4)
Cl1' C7' Cl3' 108.4(3)
C6' C7' Cl2' 109.3(4)
Cl1' C7' Cl2' 108.2(3)
Cl3' C7' Cl2' 110.3(3)
C2' C8' H17A 109.5
C2' C8' H17B 109.5
H17A C8' H17B 109.5
C2' C8' H17C 109.5
H17A C8' H17C 109.5
H17B C8' H17C 109.5
O3' C9' N2' 101.5(4)
O3' C9' C11' 111.5(5)
N2' C9' C11' 110.3(5)
O3' C9' C10' 107.6(5)
N2' C9' C10' 112.8(4)
C11' C9' C10' 112.6(6)
C9' C10' H10D 109.5
C9' C10' H10E 109.5
H10D C10' H10E 109.5
C9' C10' H10F 109.5
H10D C10' H10F 109.5
H10E C10' H10F 109.5
C9' C11' H11D 109.5
C9' C11' H11E 109.5
H11D C11' H11E 109.5
C9' C11' H11F 109.5
H11D C11' H11F 109.5
H11E C11' H11F 109.5
O4' C12' O5' 124.5(5)
O4' C12' N2' 125.2(5)
O5' C12' N2' 110.3(4)
C14' C13' O5' 111.0(5)
C14' C13' C16' 111.5(6)
O5' C13' C16' 101.2(4)
C14' C13' C15' 114.3(6)
O5' C13' C15' 108.7(5)
C16' C13' C15' 109.5(6)
C13' C14' H14D 109.5
C13' C14' H14E 109.5
H14D C14' H14E 109.5
C13' C14' H14F 109.5
H14D C14' H14F 109.5
H14E C14' H14F 109.5
C13' C15' H15D 109.5
C13' C15' H15E 109.5
H15D C15' H15E 109.5
C13' C15' H15F 109.5
H15D C15' H15F 109.5
H15E C15' H15F 109.5
C13' C16' H16E 109.5
C13' C16' H16F 109.5
H16E C16' H16F 109.5
C13' C16' H16D 109.5
H16E C16' H16D 109.5
H16F C16' H16D 109.5

loop_
_geom_bond_atom_site_label_1
_geom_bond_atom_site_label_2
_geom_bond_distance
Cl1 C7 1.780(5)
Cl2 C7 1.780(5)
Cl3 C7 1.735(5)
O1 C6 1.347(6)
O1 C1 1.453(6)
O2 C3 1.417(6)
O2 H2A 0.8200
O3 C5 1.408(7)
O3 C9 1.448(7)
O4 C12 1.217(5)
O5 C12 1.332(6)
O5 C13 1.478(6)
N1 C6 1.231(6)
N1 C2 1.489(6)
N2 C12 1.349(6)
N2 C4 1.454(6)
N2 C9 1.497(6)
C1 C2 1.530(8)
C1 H1A 0.9700
C1 H1B 0.9700
C2 C8 1.528(8)
C2 C3 1.554(7)
C3 C4 1.548(7)
C3 H3 0.9800
C4 C5 1.523(6)
C4 H4 0.9800
C5 H5A 0.9700
C5 H5B 0.9700
C6 C7 1.517(7)
C8 H8A 0.9600
C8 H8B 0.9600
C8 H8C 0.9600
C9 C10 1.510(9)
C9 C11 1.535(10)
C10 H10A 0.9600
C10 H10B 0.9600
C10 H10C 0.9600
C11 H11A 0.9600
C11 H11B 0.9600
C11 H11C 0.9600
C13 C15 1.475(9)
C13 C16 1.504(9)
C13 C14 1.514(10)
C14 H14A 0.9600
C14 H14B 0.9600
C14 H14C 0.9600
C15 H15A 0.9600
C15 H15B 0.9600
C15 H15C 0.9600
C16 H16A 0.9600
C16 H16B 0.9600
C16 H16C 0.9600
Cl1' C7' 1.760(6)
Cl2' C7' 1.771(6)
Cl3' C7' 1.765(6)
O1' C6' 1.354(6)
O1' C1' 1.449(7)
O2' C3' 1.414(6)
O2' H2'A 0.8200
O3' C5' 1.410(6)
O3' C9' 1.441(7)
O4' C12' 1.211(6)
O5' C12' 1.344(6)
O5' C13' 1.489(6)
N1' C6' 1.248(6)
N1' C2' 1.485(6)
N2' C12' 1.350(6)
N2' C4' 1.465(6)
N2' C9' 1.488(6)
C1' C2' 1.528(7)
C1' H1'A 0.9700
C1' H1'B 0.9700
C2' C8' 1.509(8)
C2' C3' 1.551(7)
C3' C4' 1.567(7)
C3' H3' 0.9800
C4' C5' 1.531(7)
C4' H4' 0.9800
C5' H5'A 0.9700
C5' H5'B 0.9700
C6' C7' 1.507(8)
C8' H17A 0.9600
C8' H17B 0.9600
C8' H17C 0.9600
C9' C11' 1.498(9)
C9' C10' 1.518(8)
C10' H10D 0.9600
C10' H10E 0.9600
C10' H10F 0.9600
C11' H11D 0.9600
C11' H11E 0.9600
C11' H11F 0.9600
C13' C14' 1.481(8)
C13' C16' 1.511(8)
C13' C15' 1.532(9)
C14' H14D 0.9600
C14' H14E 0.9600
C14' H14F 0.9600
C15' H15D 0.9600
C15' H15E 0.9600
C15' H15F 0.9600
C16' H16E 0.9600
C16' H16F 0.9600
C16' H16D 0.9600

loop_
_geom_torsion_atom_site_label_1
_geom_torsion_atom_site_label_2
_geom_torsion_atom_site_label_3
_geom_torsion_atom_site_label_4
_geom_torsion
C6 O1 C1 C2 -0.4(6)
C6 N1 C2 C8 120.0(5)
C6 N1 C2 C1 -0.5(6)
C6 N1 C2 C3 -118.8(5)
O1 C1 C2 N1 0.5(6)
O1 C1 C2 C8 -116.5(5)
O1 C1 C2 C3 118.1(5)
N1 C2 C3 O2 167.4(4)
C8 C2 C3 O2 -72.8(6)
C1 C2 C3 O2 54.1(5)
N1 C2 C3 C4 47.0(6)
C8 C2 C3 C4 166.8(5)
C1 C2 C3 C4 -66.4(5)
C12 N2 C4 C5 157.9(5)
C9 N2 C4 C5 -22.0(5)
C12 N2 C4 C3 -84.3(6)
C9 N2 C4 C3 95.8(5)
O2 C3 C4 N2 39.1(5)
C2 C3 C4 N2 159.1(4)
O2 C3 C4 C5 149.1(4)
C2 C3 C4 C5 -90.9(5)
C9 O3 C5 C4 -38.1(6)
N2 C4 C5 O3 35.1(5)
C3 C4 C5 O3 -83.3(5)
C2 N1 C6 O1 0.3(6)
C2 N1 C6 C7 176.3(4)
C1 O1 C6 N1 0.1(7)
C1 O1 C6 C7 -176.4(4)
N1 C6 C7 Cl3 16.9(6)
O1 C6 C7 Cl3 -166.8(4)
N1 C6 C7 Cl2 137.6(5)
O1 C6 C7 Cl2 -46.0(5)
N1 C6 C7 Cl1 -103.2(5)
O1 C6 C7 Cl1 73.1(5)
C5 O3 C9 N2 22.9(6)
C5 O3 C9 C10 140.6(5)
C5 O3 C9 C11 -95.2(6)
C12 N2 C9 O3 -178.7(5)
C4 N2 C9 O3 1.2(6)
C12 N2 C9 C10 68.7(7)
C4 N2 C9 C10 -111.4(6)
C12 N2 C9 C11 -60.2(7)
C4 N2 C9 C11 119.7(5)
C13 O5 C12 O4 -12.7(8)
C13 O5 C12 N2 169.6(4)
C4 N2 C12 O4 171.0(5)
C9 N2 C12 O4 -9.1(8)
C4 N2 C12 O5 -11.2(7)
C9 N2 C12 O5 168.7(5)
C12 O5 C13 C15 -60.3(7)
C12 O5 C13 C16 -179.0(6)
C12 O5 C13 C14 64.4(7)
C6' O1' C1' C2' 1.5(5)
C6' N1' C2' C8' 122.9(5)
C6' N1' C2' C1' 1.4(6)
C6' N1' C2' C3' -116.3(5)
O1' C1' C2' N1' -1.8(6)
O1' C1' C2' C8' -120.6(5)
O1' C1' C2' C3' 115.7(5)
N1' C2' C3' O2' 166.9(4)
C8' C2' C3' O2' -72.6(6)
C1' C2' C3' O2' 53.2(6)
N1' C2' C3' C4' 46.7(6)
C8' C2' C3' C4' 167.2(4)
C1' C2' C3' C4' -67.1(5)
C12' N2' C4' C5' 157.5(5)
C9' N2' C4' C5' -25.4(5)
C12' N2' C4' C3' -82.9(6)
C9' N2' C4' C3' 94.2(5)
O2' C3' C4' N2' 34.9(5)
C2' C3' C4' N2' 156.0(4)
O2' C3' C4' C5' 146.9(4)
C2' C3' C4' C5' -92.0(5)
C9' O3' C5' C4' -38.8(6)
N2' C4' C5' O3' 37.5(5)
C3' C4' C5' O3' -83.5(5)
C2' N1' C6' O1' -0.5(7)
C2' N1' C6' C7' 178.3(5)
C1' O1' C6' N1' -0.7(7)
C1' O1' C6' C7' -179.7(4)
N1' C6' C7' Cl1' 6.0(7)
O1' C6' C7' Cl1' -175.1(4)
N1' C6' C7' Cl3' -113.7(5)
O1' C6' C7' Cl3' 65.2(5)
N1' C6' C7' Cl2' 125.5(5)
O1' C6' C7' Cl2' -55.6(5)
C5' O3' C9' N2' 22.2(5)
C5' O3' C9' C11' -95.3(5)
C5' O3' C9' C10' 140.8(5)
C12' N2' C9' O3' -178.8(4)
C4' N2' C9' O3' 4.0(5)
C12' N2' C9' C11' -60.5(7)
C4' N2' C9' C11' 122.3(5)
C12' N2' C9' C10' 66.4(7)
C4' N2' C9' C10' -110.8(6)
C13' O5' C12' O4' 0.6(8)
C13' O5' C12' N2' -178.3(4)
C4' N2' C12' O4' 171.0(5)
C9' N2' C12' O4' -5.8(8)
C4' N2' C12' O5' -10.1(6)
C9' N2' C12' O5' 173.2(4)
C12' O5' C13' C14' -63.5(7)
C12' O5' C13' C16' 178.1(5)
C12' O5' C13' C15' 62.9(6)
